data_2004409
loop_
_publ_author_name
'Weichsel, A.'
'Lis, T.'

_publ_section_title
;
 2-(Phosphonomethyl)acrylic Acid Hemihydrate and Ammonium
 2-(Phosphonomethyl)acrylate: Analogues of Phosphoenolpyruvate (PEP)
;
_journal_issue 1
_journal_name_full 'Acta Crystallographica Section C'
_journal_page_first 97
_journal_page_last 101
_journal_paper_doi 10.1107/S0108270195009802
_journal_volume 52
_journal_year 1996
_chemical_formula_moiety '[N H4] 1+ , C4 H6 O5 P 1- '
_chemical_formula_sum 'C4 H10 N O5 P'
_chemical_formula_weight 183.10
_chemical_name_common 'ammonium 2-(phosphonomethyl)acrylate'
_chemical_name_systematic
;
ammonium 2-(phosphonomethyl)acrylate
;
_space_group_IT_number 14
_symmetry_cell_setting monoclinic
_symmetry_space_group_name_Hall '-P 2ybc'
_symmetry_space_group_name_H-M 'P 1 21/c 1'
_audit_creation_method SHELXL
_cell_angle_alpha 90.
_cell_angle_beta 91.52(3)
_cell_angle_gamma 90.
_cell_formula_units_Z 4
_cell_length_a 6.324(3)
_cell_length_b 7.710(3)
_cell_length_c 16.444(6)
_cell_measurement_reflns_used 33
_cell_measurement_temperature 296(2)
_cell_measurement_theta_max 14
_cell_measurement_theta_min 10
_cell_volume 801.5(6)
_computing_cell_refinement 'Kuma KM-4 software'
_computing_data_collection 'Kuma KM-4 software (Kuma, 1989)'
_computing_data_reduction 'Kuma KM-4 software'
_computing_structure_refinement 'SHELXL93 (Sheldrick, 1993)'
_computing_structure_solution 'SHELXS86 (Sheldrick, 1990)'
_diffrn_ambient_temperature 296(2)
_diffrn_measurement_device 'Kuma KM-4 automatic diffractometer'
_diffrn_measurement_method 'profile data from omega/2theta scan'
_diffrn_radiation_monochromator graphite
_diffrn_radiation_source 'fine-focus sealed tube'
_diffrn_radiation_type MoK\a
_diffrn_radiation_wavelength 0.71069
_diffrn_reflns_av_R_equivalents 0.0374
_diffrn_reflns_av_sigmaI/netI 0.0438
_diffrn_reflns_limit_h_max 8
_diffrn_reflns_limit_h_min -9
_diffrn_reflns_limit_k_max 11
_diffrn_reflns_limit_k_min 0
_diffrn_reflns_limit_l_max 24
_diffrn_reflns_limit_l_min -24
_diffrn_reflns_number 3935
_diffrn_reflns_theta_max 32.5
_diffrn_reflns_theta_min 2
_diffrn_standards_decay_% 3
_diffrn_standards_interval_count 50
_diffrn_standards_number 3
_exptl_absorpt_coefficient_mu 0.322
_exptl_absorpt_correction_type none
_exptl_crystal_colour colorless
_exptl_crystal_density_diffrn 1.517(2)
_exptl_crystal_density_meas 1.52
_exptl_crystal_density_method 'flotation in CHCl~3~/CCl~4~ mixture '
_exptl_crystal_description 'irregularly shape'
_exptl_crystal_F_000 384
_exptl_crystal_size_max 0.6
_exptl_crystal_size_mid 0.4
_exptl_crystal_size_min 0.3
_refine_diff_density_max 0.60
_refine_diff_density_min -0.53
_refine_ls_extinction_coef 0.003(3)
_refine_ls_extinction_method 'SHELXL93 (Sheldrick, 1993)'
_refine_ls_goodness_of_fit_all 1.051
_refine_ls_goodness_of_fit_obs 1.092
_refine_ls_hydrogen_treatment refall
_refine_ls_matrix_type full
_refine_ls_number_parameters 141
_refine_ls_number_reflns 2874
_refine_ls_number_restraints 0
_refine_ls_R_factor_all 0.0696
_refine_ls_R_factor_obs 0.0380
_refine_ls_shift/esd_max -0.115
_refine_ls_shift/esd_mean 0.009
_refine_ls_structure_factor_coef Fsqd
_refine_ls_weighting_details 'w = 1/[\s^2^(Fo^2^)+(0.074P)^2^+0.065P] where P=(Fo^2^+2Fc^2^)/3'
_refine_ls_weighting_scheme calc
_refine_ls_wR_factor_all 0.1186
_refine_ls_wR_factor_obs 0.1017
_reflns_number_observed 1996
_reflns_number_total 2874
_reflns_observed_criterion >2sigma(I)
_cod_data_source_file mu1185.cif
_cod_data_source_block II
_cod_depositor_comments
;
The following automatic conversions were performed:

'_refine_ls_weighting_scheme' value 'calc w =
1/[\s^2^(Fo^2^)+(0.074P)^2^+0.065P] where P=(Fo^2^+2Fc^2^)/3' was
changed to 'calc'. New tag '_refine_ls_weighting_details' was
created. The value of the new tag was set to 'w =
1/[\s^2^(Fo^2^)+(0.074P)^2^+0.065P] where P=(Fo^2^+2Fc^2^)/3'.

Automatic conversion script
Id: cif_fix_values 3143 2015-03-26 13:38:13Z robertas 
;
_cod_original_sg_symbol_H-M 'P 21/c'
_cod_database_code 2004409

loop_
_symmetry_equiv_pos_as_xyz
'x, y, z'
'-x, y+1/2, -z+1/2'
'-x, -y, -z'
'x, -y-1/2, z-1/2'

loop_
_atom_site_aniso_label
_atom_site_aniso_U_11
_atom_site_aniso_U_22
_atom_site_aniso_U_33
_atom_site_aniso_U_12
_atom_site_aniso_U_13
_atom_site_aniso_U_23
P 0.0301(2) 0.0194(2) 0.0221(2) 0.00008(11) 0.00724(10) -0.00108(10)
O1 0.0425(5) 0.0192(4) 0.0266(4) 0.0011(4) 0.0070(4) -0.0021(3)
O2 0.0412(6) 0.0291(5) 0.0270(5) 0.0027(4) 0.0002(4) -0.0047(4)
O3 0.0337(5) 0.0354(5) 0.0402(5) -0.0029(4) 0.0151(4) -0.0049(4)
O4 0.0485(7) 0.0413(6) 0.0349(6) -0.0005(5) 0.0063(5) -0.0136(5)
O5 0.0494(8) 0.0908(13) 0.0727(10) -0.0107(8) 0.0297(8) -0.0430(10)
C1 0.0450(8) 0.0287(6) 0.0285(6) -0.0022(6) 0.0125(6) -0.0009(5)
C2 0.0414(7) 0.0244(6) 0.0240(5) -0.0016(5) 0.0094(5) 0.0022(4)
C3 0.0551(10) 0.0499(10) 0.0403(8) -0.0175(8) 0.0121(7) -0.0079(7)
C4 0.0388(7) 0.0235(6) 0.0254(5) 0.0055(5) 0.0068(5) 0.0029(4)
N 0.0339(6) 0.0351(7) 0.0408(7) 0.0037(5) 0.0127(5) 0.0005(6)

loop_
_atom_site_label
_atom_site_occupancy
_atom_site_fract_x
_atom_site_fract_y
_atom_site_fract_z
_atom_site_U_iso_or_equiv
_atom_site_thermal_displace_type
_atom_site_calc_flag
_atom_site_type_symbol
P 1 .57852(5) .79756(4) .31188(2) .02374(11) Uani d P
O1 1 .5135(2) .97347(12) .34408(6) .0293(2) Uani d O
O2 1 .4068(2) .75279(15) .24391(6) .0325(2) Uani d O
O3 1 .7976(2) .78828(14) .28002(7) .0362(2) Uani d O
O4 1 .4832(2) .8200(2) .53022(7) .0415(3) Uani d O
O5 1 .1346(2) .7934(3) .52529(11) .0705(5) Uani d O
C1 1 .3062(3) .7584(2) .49913(9) .0339(3) Uani d C
C2 1 .3369(2) .6411(2) .42869(8) .0298(3) Uani d C
C3 1 .1735(3) .5479(3) .40176(11) .0482(4) Uani d C
C4 1 .5499(2) .6362(2) .39025(8) .0291(3) Uani d C
N 1 .9380(2) .5515(2) .16453(9) .0364(3) Uani d N
H11 1 1.001(5) .595(4) .1210(18) .066(7) Uiso d H
H12 1 1.015(4) .464(3) .1842(15) .050(6) Uiso d H
H13 1 .926(4) .636(4) .2053(17) .061(7) Uiso d H
H14 1 .809(5) .516(3) .1508(15) .056(7) Uiso d H
H31 1 .179(4) .481(3) .3559(14) .048(6) Uiso d H
H32 1 .022(4) .566(4) .4242(17) .069(8) Uiso d H
H41 1 .567(3) .521(3) .3620(12) .035(5) Uiso d H
H42 1 .659(3) .653(3) .4278(12) .036(5) Uiso d H
H4 1 .463(5) .882(4) .5643(18) .068(8) Uiso d H
H2 1 .434(4) .680(4) .2203(15) .050(7) Uiso d H

loop_
_atom_type_symbol
_atom_type_description
_atom_type_scat_dispersion_real
_atom_type_scat_dispersion_imag
_atom_type_scat_source
C C 0.0033 0.0016 'International Tables Vol C Tables 4.2.6.8 and 6.1.1.4'
H H 0.0000 0.0000 'International Tables Vol C Tables 4.2.6.8 and 6.1.1.4'
N N 0.0061 0.0033 'International Tables Vol C Tables 4.2.6.8 and 6.1.1.4'
O O 0.0106 0.0060 'International Tables Vol C Tables 4.2.6.8 and 6.1.1.4'
P P 0.1023 0.0942 'International Tables Vol C Tables 4.2.6.8 and 6.1.1.4'

loop_
_geom_angle_atom_site_label_1
_geom_angle_atom_site_label_2
_geom_angle_atom_site_label_3
_geom_angle
_geom_angle_publ_flag
O1 P O2 104.80(10) yes
O1 P O3 115.30(10) yes
O2 P O3 111.60(10) yes
O1 P C4 109.50(10) yes
O2 P C4 106.00(10) yes
O3 P C4 109.20(10) yes
C2 C4 P 113.0(2) yes
O5 C1 O4 123.2(2) yes
O5 C1 C2 123.4(2) yes
O4 C1 C2 113.4(2) yes
C3 C2 C1 118.3(2) yes
C3 C2 C4 123.0(2) yes
C1 C2 C4 118.7(2) yes
C2 C3 H31 122.3(15) ?
C2 C3 H32 121.5(17) ?
H31 C3 H32 115.(2) ?
C2 C4 H41 108.9(11) ?
P C4 H41 105.3(11) ?
C2 C4 H42 112.1(12) ?
P C4 H42 107.3(13) ?
H41 C4 H42 110.0(17) ?
H11 N H12 109.(2) ?
H11 N H14 110.(2) ?
H12 N H14 110.(2) ?
H13 N H14 108.(2) ?

loop_
_geom_bond_atom_site_label_1
_geom_bond_atom_site_label_2
_geom_bond_site_symmetry_2
_geom_bond_distance
_geom_bond_publ_flag
P O1 . 1.517(2) yes
P O2 . 1.576(2) yes
P O3 . 1.496(2) yes
P C4 . 1.804(2) yes
O4 C1 . 1.307(2) yes
O5 C1 . 1.209(2) yes
C1 C2 . 1.486(2) yes
C2 C3 . 1.325(2) yes
C2 C4 . 1.504(2) yes
O2 H2 . 0.71(3) ?
O3 H13 . 1.90(3) ?
O3 N . 2.796(2) ?
O4 O1 3_676 2.609(2) ?
O4 H4 . 0.75(3) ?
C3 H31 . 0.91(2) ?
C3 H32 . 1.04(3) ?
C4 H41 . 1.01(2) ?
C4 H42 . 0.92(2) ?
N O3 2_745 2.768(2) ?
N O5 4_675 2.893(2) ?
N O1 2_645 2.918(2) ?
N H11 . 0.89(3) ?
N H12 . 0.89(3) ?
N H13 . 0.94(3) ?
N H14 . 0.89(3) ?

loop_
_geom_torsion_atom_site_label_1
_geom_torsion_atom_site_label_2
_geom_torsion_atom_site_label_3
_geom_torsion_atom_site_label_4
_geom_torsion
_geom_torsion_publ_flag
O1 P C4 C2 50.3(2) yes
O2 P C4 C2 -62.2(2) yes
O3 P C4 C2 177.4(2) yes
C3 C2 C4 P 91.0(2) yes
C1 C2 C4 P -87.7(2) yes
O5 C1 C2 C3 -11.6(3) yes
O4 C1 C2 C3 168.2(2) yes
O5 C1 C2 C4 167.2(2) yes
O4 C1 C2 C4 -13.0(2) yes
